data_7131763
loop_
_publ_author_name
'Ito, Yuki'
'Adachi, Akiya'
'Aikawa, Kohsuke'
'Nozaki, Kyoko'
'Okazoe, Takashi'

_publ_section_title
;
 N-Fluorobenzenesulfonimide (NFSI) analogs with deprotectable
 substituents: Synthesis of b-fluoroamines via catalytic aminofluorination
 of styrenes
;
_journal_name_full 'Chemical Communications'
_journal_paper_doi 10.1039/D3CC02292G
_journal_year 2023
_chemical_formula_moiety 'C12 H9 F N2 O6 S2'
_chemical_formula_sum 'C12 H9 F N2 O6 S2'
_chemical_formula_weight 360.33
_space_group_crystal_system monoclinic
_space_group_IT_number 14
_space_group_name_Hall '-P 2yn'
_space_group_name_H-M_alt 'P 1 21/n 1'
_atom_sites_solution_hydrogens geom
_atom_sites_solution_primary dual
_audit_block_doi 10.5517/ccdc.csd.cc2f02j2
_audit_creation_date 2021-07-20
_audit_creation_method
;
Olex2 1.3
(compiled 2020.11.12 svn.r5f609507 for OlexSys, GUI svn.r6272)
;
_audit_update_record
;
2023-05-02 deposited with the CCDC.	2023-06-22 downloaded from the CCDC.
;
_cell_angle_alpha 90
_cell_angle_beta 94.216(4)
_cell_angle_gamma 90
_cell_formula_units_Z 4
_cell_length_a 11.9044(5)
_cell_length_b 7.9513(3)
_cell_length_c 15.0809(5)
_cell_measurement_reflns_used 4249
_cell_measurement_temperature 170.00(10)
_cell_measurement_theta_max 30.4350
_cell_measurement_theta_min 2.1980
_cell_volume 1423.63(9)
_computing_cell_refinement 'CrysAlisPro 1.171.41.99a (Rigaku OD, 2021)'
_computing_data_collection 'CrysAlisPro 1.171.41.99a (Rigaku OD, 2021)'
_computing_data_reduction 'CrysAlisPro 1.171.41.99a (Rigaku OD, 2021)'
_computing_molecular_graphics 'Olex2 1.3 (Dolomanov et al., 2009)'
_computing_publication_material 'Olex2 1.3 (Dolomanov et al., 2009)'
_computing_structure_refinement 'SHELXL 2018/3 (Sheldrick, 2015)'
_computing_structure_solution 'SHELXT 2018/2 (Sheldrick, 2018)'
_diffrn_ambient_temperature 170.15
_diffrn_detector_area_resol_mean 10.0000
_diffrn_measured_fraction_theta_full 0.981
_diffrn_measured_fraction_theta_max 0.973
_diffrn_measurement_details
;
List of Runs (angles in degrees, time in seconds):

  # Type    Start    End  Width  t~exp~   \w     \q     \k     \f   Frames
#--------------------------------------------------------------------------
  1  \w     27.00  53.00   0.50   11.00    --   20.00  54.00  90.00   52
  2  \w    -29.00  17.00   0.50   11.00    --   20.00  54.00 -90.00   92
  3  \w     50.00  76.00   0.50   11.00    --   20.00  54.00 -90.00   52
  4  \w    -41.00  10.00   0.50   11.00    --   20.00  54.00-120.00  102
  5  \w    -74.00 106.00   0.50   11.00    --   20.00  54.00 120.00  360
  6  \w    -60.00 -35.00   0.50   11.00    --   20.00  54.00  90.00   50
;
_diffrn_measurement_device 'two-circle diffractometer'
_diffrn_measurement_device_type 'XtaLAB Mini II'
_diffrn_measurement_method '\w scans'
_diffrn_radiation_type MoK\a
_diffrn_radiation_wavelength 0.71073
_diffrn_reflns_av_R_equivalents 0.0224
_diffrn_reflns_av_unetI/netI 0.0307
_diffrn_reflns_Laue_measured_fraction_full 0.981
_diffrn_reflns_Laue_measured_fraction_max 0.973
_diffrn_reflns_limit_h_max 14
_diffrn_reflns_limit_h_min -14
_diffrn_reflns_limit_k_max 9
_diffrn_reflns_limit_k_min -9
_diffrn_reflns_limit_l_max 18
_diffrn_reflns_limit_l_min -18
_diffrn_reflns_number 6944
_diffrn_reflns_point_group_measured_fraction_full 0.981
_diffrn_reflns_point_group_measured_fraction_max 0.973
_diffrn_reflns_theta_full 25.242
_diffrn_reflns_theta_max 26.364
_diffrn_reflns_theta_min 2.262
_exptl_absorpt_coefficient_mu 0.420
_exptl_absorpt_correction_T_max 0.993
_exptl_absorpt_correction_T_min 0.989
_exptl_absorpt_correction_type analytical
_exptl_absorpt_process_details
;
CrysAlisPro 1.171.41.99a (Rigaku Oxford Diffraction, 2021)
Analytical numeric absorption correction using a multifaceted crystal
model based on expressions derived by R.C. Clark & J.S. Reid.
(Clark, R. C. & Reid, J. S. (1995). Acta Cryst. A51, 887-897)
Empirical absorption correction using spherical harmonics,
implemented in SCALE3 ABSPACK scaling algorithm.
;
_exptl_crystal_colour 'clear light colourless'
_exptl_crystal_colour_lustre clear
_exptl_crystal_colour_modifier light
_exptl_crystal_colour_primary colourless
_exptl_crystal_density_diffrn 1.681
_exptl_crystal_description needle
_exptl_crystal_F_000 736
_exptl_crystal_size_max 0.4
_exptl_crystal_size_mid 0.24
_exptl_crystal_size_min 0.17
_refine_diff_density_max 0.318
_refine_diff_density_min -0.426
_refine_diff_density_rms 0.057
_refine_ls_extinction_method none
_refine_ls_goodness_of_fit_ref 1.035
_refine_ls_hydrogen_treatment constr
_refine_ls_matrix_type full
_refine_ls_number_parameters 208
_refine_ls_number_reflns 2826
_refine_ls_number_restraints 0
_refine_ls_restrained_S_all 1.035
_refine_ls_R_factor_all 0.0403
_refine_ls_R_factor_gt 0.0316
_refine_ls_shift/su_max 0.001
_refine_ls_shift/su_mean 0.000
_refine_ls_structure_factor_coef Fsqd
_refine_ls_weighting_details 'w=1/[\s^2^(Fo^2^)+(0.0489P)^2^+0.4463P] where P=(Fo^2^+2Fc^2^)/3'
_refine_ls_weighting_scheme calc
_refine_ls_wR_factor_gt 0.0857
_refine_ls_wR_factor_ref 0.0898
_reflns_Friedel_coverage 0.000
_reflns_number_gt 2362
_reflns_number_total 2826
_reflns_threshold_expression 'I > 2\s(I)'
_cod_data_source_file d3cc02292g2.cif
_cod_data_source_block nsbsnf_auto
_cod_database_code 7131763
_shelx_shelxl_version_number 2018/3
_shelx_space_group_comment
;
The symmetry employed for this shelxl refinement is uniquely defined
by the following loop, which should always be used as a source of
symmetry information in preference to the above space-group names.
They are only intended as comments.
;
_shelx_estimated_absorpt_t_max 0.932
_shelx_estimated_absorpt_t_min 0.850
_olex2_refinement_description
;
1. Fixed Uiso
 At 1.2 times of:
  All C(H) groups
2.a Aromatic/amide H refined with riding coordinates:
 C00E(H00E), C00F(H00F), C00H(H00H), C00I(H00I), C00J(H00J), C00K(H00K),
 C00L(H00L), C00M(H00M), C00N(H00N)
;
_olex2_submission_special_instructions 'No special instructions were received'
_oxdiff_exptl_absorpt_empirical_details
;
Empirical correction (ABSPACK) includes:
- Absorption correction using spherical harmonics
- Frame scaling
;

loop_
_space_group_symop_operation_xyz
'x, y, z'
'-x+1/2, y+1/2, -z+1/2'
'-x, -y, -z'
'x-1/2, -y-1/2, z-1/2'

loop_
_atom_site_label
_atom_site_type_symbol
_atom_site_fract_x
_atom_site_fract_y
_atom_site_fract_z
_atom_site_U_iso_or_equiv
_atom_site_adp_type
_atom_site_occupancy
_atom_site_site_symmetry_order
_atom_site_calc_flag
_atom_site_refinement_flags_posn
_atom_site_refinement_flags_adp
_atom_site_refinement_flags_occupancy
_atom_site_disorder_assembly
_atom_site_disorder_group
S001 S 0.20793(4) 0.37946(5) 0.56346(3) 0.02098(13) Uani 1 1 d . . . . .
S002 S 0.41644(4) 0.38657(5) 0.69437(3) 0.02081(13) Uani 1 1 d . . . . .
F003 F 0.39908(9) 0.48689(14) 0.53383(7) 0.0300(3) Uani 1 1 d . . . . .
O004 O 0.50962(12) 0.49805(16) 0.70101(9) 0.0322(3) Uani 1 1 d . . . . .
O005 O 0.34098(12) 0.37409(17) 0.76260(8) 0.0305(3) Uani 1 1 d . . . . .
O006 O 0.14247(12) 0.36477(19) 0.63727(9) 0.0365(4) Uani 1 1 d . . . . .
O007 O 0.23350(13) 0.23760(16) 0.51150(9) 0.0360(4) Uani 1 1 d . . . . .
O008 O 0.08364(14) 0.2788(2) 0.35835(10) 0.0456(4) Uani 1 1 d . . . . .
N009 N 0.33086(12) 0.47434(18) 0.60704(9) 0.0196(3) Uani 1 1 d . . . . .
N00A N 0.16026(16) 0.3790(2) 0.35412(11) 0.0340(4) Uani 1 1 d . . . . .
C00B C 0.16132(14) 0.5474(2) 0.49435(11) 0.0192(4) Uani 1 1 d . . . . .
C00C C 0.45844(15) 0.1890(2) 0.65964(11) 0.0188(4) Uani 1 1 d . . . . .
O00D O 0.24203(17) 0.3609(3) 0.31128(13) 0.0654(6) Uani 1 1 d . . . . .
C00E C 0.56183(16) 0.1721(2) 0.62404(12) 0.0249(4) Uani 1 1 d . . . . .
H00E H 0.608769 0.267027 0.616990 0.030 Uiso 1 1 calc R U . . .
C00F C 0.38841(16) 0.0525(2) 0.67118(12) 0.0244(4) Uani 1 1 d . . . . .
H00F H 0.317816 0.066914 0.695755 0.029 Uiso 1 1 calc R U . . .
C00G C 0.15114(15) 0.5390(2) 0.40193(12) 0.0233(4) Uani 1 1 d . . . . .
C00H C 0.14394(16) 0.7004(2) 0.53566(13) 0.0273(4) Uani 1 1 d . . . . .
H00H H 0.149298 0.707582 0.598709 0.033 Uiso 1 1 calc R U . . .
C00I C 0.52633(18) -0.1240(2) 0.61022(13) 0.0300(5) Uani 1 1 d . . . . .
H00I H 0.549933 -0.232623 0.593076 0.036 Uiso 1 1 calc R U . . .
C00J C 0.42359(18) -0.1046(2) 0.64615(13) 0.0293(5) Uani 1 1 d . . . . .
H00J H 0.377059 -0.199894 0.653637 0.035 Uiso 1 1 calc R U . . .
C00K C 0.59497(17) 0.0133(3) 0.59903(13) 0.0304(4) Uani 1 1 d . . . . .
H00K H 0.665269 -0.001335 0.574036 0.036 Uiso 1 1 calc R U . . .
C00L C 0.11892(18) 0.8419(3) 0.48514(16) 0.0375(5) Uani 1 1 d . . . . .
H00L H 0.106947 0.946462 0.513465 0.045 Uiso 1 1 calc R U . . .
C00M C 0.12704(17) 0.6808(3) 0.35160(13) 0.0355(5) Uani 1 1 d . . . . .
H00M H 0.121356 0.674349 0.288530 0.043 Uiso 1 1 calc R U . . .
C00N C 0.11123(18) 0.8320(3) 0.39353(16) 0.0423(6) Uani 1 1 d . . . . .
H00N H 0.094902 0.930257 0.359099 0.051 Uiso 1 1 calc R U . . .

loop_
_atom_site_aniso_label
_atom_site_aniso_U_11
_atom_site_aniso_U_22
_atom_site_aniso_U_33
_atom_site_aniso_U_23
_atom_site_aniso_U_13
_atom_site_aniso_U_12
S001 0.0231(2) 0.0181(2) 0.0210(2) 0.00187(17) -0.00278(18) -0.00256(17)
S002 0.0262(3) 0.0162(2) 0.0191(2) 0.00001(16) -0.00500(18) 0.00287(17)
F003 0.0232(6) 0.0425(7) 0.0249(5) 0.0117(5) 0.0057(5) 0.0000(5)
O004 0.0331(8) 0.0193(7) 0.0414(8) -0.0005(6) -0.0161(6) -0.0035(6)
O005 0.0409(8) 0.0337(8) 0.0171(6) 0.0012(5) 0.0035(6) 0.0144(6)
O006 0.0292(8) 0.0515(9) 0.0289(7) 0.0144(7) 0.0035(6) -0.0078(7)
O007 0.0500(9) 0.0196(7) 0.0358(8) -0.0080(6) -0.0147(7) 0.0055(6)
O008 0.0445(9) 0.0426(9) 0.0471(9) -0.0178(7) -0.0129(8) -0.0071(8)
N009 0.0213(8) 0.0210(8) 0.0165(7) 0.0037(6) 0.0012(6) -0.0005(6)
N00A 0.0335(10) 0.0475(11) 0.0202(8) -0.0083(7) -0.0028(7) 0.0064(9)
C00B 0.0167(8) 0.0199(9) 0.0206(8) 0.0013(7) -0.0018(7) 0.0002(7)
C00C 0.0221(9) 0.0156(8) 0.0183(8) 0.0008(7) -0.0017(7) 0.0028(7)
O00D 0.0573(12) 0.0884(15) 0.0534(11) -0.0163(10) 0.0247(10) 0.0155(11)
C00E 0.0217(9) 0.0235(9) 0.0293(9) 0.0047(8) 0.0011(8) -0.0019(8)
C00F 0.0224(9) 0.0208(9) 0.0302(10) 0.0054(8) 0.0025(8) -0.0001(8)
C00G 0.0155(9) 0.0324(10) 0.0214(9) -0.0008(8) -0.0019(7) -0.0018(8)
C00H 0.0257(10) 0.0256(10) 0.0295(10) -0.0045(8) -0.0048(8) 0.0039(8)
C00I 0.0386(12) 0.0219(10) 0.0283(10) -0.0040(8) -0.0052(9) 0.0086(9)
C00J 0.0340(11) 0.0179(9) 0.0350(11) 0.0031(8) -0.0040(9) -0.0025(8)
C00K 0.0269(10) 0.0342(11) 0.0305(10) -0.0015(8) 0.0046(8) 0.0076(9)
C00L 0.0317(11) 0.0219(10) 0.0565(14) 0.0005(10) -0.0128(10) 0.0042(9)
C00M 0.0293(11) 0.0480(13) 0.0275(10) 0.0138(10) -0.0091(8) -0.0076(10)
C00N 0.0353(12) 0.0313(11) 0.0570(14) 0.0203(11) -0.0190(11) -0.0050(10)

loop_
_atom_type_symbol
_atom_type_description
_atom_type_scat_dispersion_real
_atom_type_scat_dispersion_imag
_atom_type_scat_source
C C 0.0033 0.0016 'International Tables Vol C Tables 4.2.6.8 and 6.1.1.4'
H H 0.0000 0.0000 'International Tables Vol C Tables 4.2.6.8 and 6.1.1.4'
F F 0.0171 0.0103 'International Tables Vol C Tables 4.2.6.8 and 6.1.1.4'
N N 0.0061 0.0033 'International Tables Vol C Tables 4.2.6.8 and 6.1.1.4'
O O 0.0106 0.0060 'International Tables Vol C Tables 4.2.6.8 and 6.1.1.4'
S S 0.1246 0.1234 'International Tables Vol C Tables 4.2.6.8 and 6.1.1.4'

loop_
_exptl_crystal_face_index_h
_exptl_crystal_face_index_k
_exptl_crystal_face_index_l
_exptl_crystal_face_perp_dist
-13 -3 13 0.0583
-12 -8 2 0.1332
-11 4 -13 0.1210
-11 0 17 0.0774
-6 10 -3 0.1805
-3 11 1 0.1950
-1 -10 -8 0.1821
6 9 10 0.2013
8 6 14 0.1783
11 0 -18 0.1112
11 -1 15 0.1317
12 2 -15 0.1009
13 6 -8 0.1513
8 -9 6 0.0953
11 -6 11 0.1106

loop_
_geom_angle_atom_site_label_1
_geom_angle_atom_site_label_2
_geom_angle_atom_site_label_3
_geom_angle
_geom_angle_site_symmetry_1
_geom_angle_site_symmetry_3
_geom_angle_publ_flag
O006 S001 O007 121.57(9) . . ?
O006 S001 N009 103.71(8) . . ?
O006 S001 C00B 111.24(9) . . ?
O007 S001 N009 110.24(8) . . ?
O007 S001 C00B 110.34(8) . . ?
N009 S001 C00B 96.61(7) . . ?
O004 S002 O005 121.77(9) . . ?
O004 S002 N009 102.30(7) . . ?
O004 S002 C00C 110.18(8) . . ?
O005 S002 N009 102.07(8) . . ?
O005 S002 C00C 111.49(8) . . ?
C00C S002 N009 107.31(8) . . ?
S001 N009 S002 122.73(8) . . ?
F003 N009 S001 104.53(9) . . ?
F003 N009 S002 106.16(9) . . ?
O008 N00A C00G 117.29(17) . . ?
O00D N00A O008 125.66(19) . . ?
O00D N00A C00G 117.00(19) . . ?
C00G C00B S001 123.88(14) . . ?
C00H C00B S001 116.76(13) . . ?
C00H C00B C00G 119.09(17) . . ?
C00E C00C S002 119.18(14) . . ?
C00E C00C C00F 122.12(17) . . ?
C00F C00C S002 118.67(14) . . ?
C00C C00E H00E 120.9 . . ?
C00K C00E C00C 118.29(18) . . ?
C00K C00E H00E 120.9 . . ?
C00C C00F H00F 120.8 . . ?
C00J C00F C00C 118.50(17) . . ?
C00J C00F H00F 120.8 . . ?
C00B C00G N00A 121.90(16) . . ?
C00M C00G N00A 117.25(17) . . ?
C00M C00G C00B 120.79(18) . . ?
C00B C00H H00H 120.0 . . ?
C00L C00H C00B 120.00(18) . . ?
C00L C00H H00H 120.0 . . ?
C00J C00I H00I 119.7 . . ?
C00K C00I H00I 119.7 . . ?
C00K C00I C00J 120.54(17) . . ?
C00F C00J C00I 120.23(18) . . ?
C00F C00J H00J 119.9 . . ?
C00I C00J H00J 119.9 . . ?
C00E C00K H00K 119.8 . . ?
C00I C00K C00E 120.32(19) . . ?
C00I C00K H00K 119.8 . . ?
C00H C00L H00L 119.9 . . ?
C00H C00L C00N 120.1(2) . . ?
C00N C00L H00L 119.9 . . ?
C00G C00M H00M 120.3 . . ?
C00G C00M C00N 119.43(18) . . ?
C00N C00M H00M 120.3 . . ?
C00L C00N H00N 119.7 . . ?
C00M C00N C00L 120.52(19) . . ?
C00M C00N H00N 119.7 . . ?

loop_
_geom_bond_atom_site_label_1
_geom_bond_atom_site_label_2
_geom_bond_distance
_geom_bond_site_symmetry_2
_geom_bond_publ_flag
S001 O006 1.4098(14) . ?
S001 O007 1.4192(14) . ?
S001 N009 1.7324(15) . ?
S001 C00B 1.7585(17) . ?
S002 O004 1.4177(14) . ?
S002 O005 1.4182(14) . ?
S002 N009 1.7500(14) . ?
S002 C00C 1.7407(17) . ?
F003 N009 1.4213(17) . ?
O008 N00A 1.216(2) . ?
N00A O00D 1.216(2) . ?
N00A C00G 1.470(2) . ?
C00B C00G 1.392(2) . ?
C00B C00H 1.389(2) . ?
C00C C00E 1.385(3) . ?
C00C C00F 1.388(2) . ?
C00E H00E 0.9500 . ?
C00E C00K 1.383(3) . ?
C00F H00F 0.9500 . ?
C00F C00J 1.379(3) . ?
C00G C00M 1.377(3) . ?
C00H H00H 0.9500 . ?
C00H C00L 1.379(3) . ?
C00I H00I 0.9500 . ?
C00I C00J 1.382(3) . ?
C00I C00K 1.382(3) . ?
C00J H00J 0.9500 . ?
C00K H00K 0.9500 . ?
C00L H00L 0.9500 . ?
C00L C00N 1.380(3) . ?
C00M H00M 0.9500 . ?
C00M C00N 1.378(3) . ?
C00N H00N 0.9500 . ?

loop_
_geom_torsion_atom_site_label_1
_geom_torsion_atom_site_label_2
_geom_torsion_atom_site_label_3
_geom_torsion_atom_site_label_4
_geom_torsion
_geom_torsion_site_symmetry_1
_geom_torsion_site_symmetry_2
_geom_torsion_site_symmetry_3
_geom_torsion_site_symmetry_4
_geom_torsion_publ_flag
S001 C00B C00G N00A 10.7(3) . . . . ?
S001 C00B C00G C00M -172.22(15) . . . . ?
S001 C00B C00H C00L 173.19(15) . . . . ?
S002 C00C C00E C00K 178.31(14) . . . . ?
S002 C00C C00F C00J -177.99(14) . . . . ?
O004 S002 N009 S001 174.87(10) . . . . ?
O004 S002 N009 F003 55.09(11) . . . . ?
O004 S002 C00C C00E -14.65(17) . . . . ?
O004 S002 C00C C00F 163.37(13) . . . . ?
O005 S002 N009 S001 -58.42(11) . . . . ?
O005 S002 N009 F003 -178.21(10) . . . . ?
O005 S002 C00C C00E -153.03(14) . . . . ?
O005 S002 C00C C00F 24.98(16) . . . . ?
O006 S001 N009 S002 58.21(12) . . . . ?
O006 S001 N009 F003 178.77(10) . . . . ?
O006 S001 C00B C00G -137.71(16) . . . . ?
O006 S001 C00B C00H 48.29(17) . . . . ?
O007 S001 N009 S002 -73.42(12) . . . . ?
O007 S001 N009 F003 47.13(11) . . . . ?
O007 S001 C00B C00G 0.29(18) . . . . ?
O007 S001 C00B C00H -173.71(15) . . . . ?
O008 N00A C00G C00B 70.4(2) . . . . ?
O008 N00A C00G C00M -106.8(2) . . . . ?
N009 S001 C00B C00G 114.77(16) . . . . ?
N009 S001 C00B C00H -59.23(16) . . . . ?
N009 S002 C00C C00E 95.98(15) . . . . ?
N009 S002 C00C C00F -86.01(15) . . . . ?
N00A C00G C00M C00N 176.28(19) . . . . ?
C00B S001 N009 S002 172.02(10) . . . . ?
C00B S001 N009 F003 -67.43(10) . . . . ?
C00B C00G C00M C00N -1.0(3) . . . . ?
C00B C00H C00L C00N -0.1(3) . . . . ?
C00C S002 N009 S001 58.91(12) . . . . ?
C00C S002 N009 F003 -60.87(11) . . . . ?
C00C C00E C00K C00I -0.5(3) . . . . ?
C00C C00F C00J C00I -0.2(3) . . . . ?
O00D N00A C00G C00B -112.0(2) . . . . ?
O00D N00A C00G C00M 70.8(2) . . . . ?
C00E C00C C00F C00J 0.0(3) . . . . ?
C00F C00C C00E C00K 0.4(3) . . . . ?
C00G C00B C00H C00L -1.1(3) . . . . ?
C00G C00M C00N C00L -0.3(3) . . . . ?
C00H C00B C00G N00A -175.46(17) . . . . ?
C00H C00B C00G C00M 1.6(3) . . . . ?
C00H C00L C00N C00M 0.8(3) . . . . ?
C00J C00I C00K C00E 0.3(3) . . . . ?
C00K C00I C00J C00F 0.1(3) . . . . ?
